data_4077723
loop_
_publ_author_name
'Vicente, Jos\'e'
'Chicote, Mar\'ia-Teresa'
'Abrisqueta, Mar\'ia-Dolores'
'Jones, Peter G.'

_publ_section_title
;
 A Novel Type of Alkynylgold(I) Complex. Crystal and Molecular Structures
 of PPN[Au(Ar)(C&#x22EE;CH)] [Ar = C6F5, C6H2(NO2)3-2,4,6]
;
_journal_issue 13
_journal_name_full Organometallics
_journal_page_first 2629
_journal_paper_doi 10.1021/om9910322
_journal_volume 19
_journal_year 2000
_chemical_formula_sum 'C44 H33 Au N4 O6 P2'
_chemical_formula_weight 972.65
_chemical_name_systematic
;
 ?
;
_space_group_IT_number 2
_symmetry_cell_setting triclinic
_symmetry_space_group_name_Hall '-P 1'
_symmetry_space_group_name_H-M 'P -1'
_atom_sites_solution_hydrogens geom
_atom_sites_solution_primary Patterson
_atom_sites_solution_secondary difmap
_audit_creation_method SHELXL
_cell_angle_alpha 80.508(12)
_cell_angle_beta 80.789(14)
_cell_angle_gamma 75.243(14)
_cell_formula_units_Z 2
_cell_length_a 10.440(2)
_cell_length_b 13.114(3)
_cell_length_c 15.172(3)
_cell_measurement_reflns_used 56
_cell_measurement_temperature 173(2)
_cell_measurement_theta_max 12.5
_cell_measurement_theta_min 2.5
_cell_volume 1965.9(7)
_computing_cell_refinement 'Siemens XSCANS'
_computing_data_collection 'Siemens XSCANS'
_computing_data_reduction 'Siemens XSCANS'
_computing_molecular_graphics 'Siemens XP'
_computing_publication_material SHELXL-93
_computing_structure_refinement 'SHELXL-93 (Sheldrick, 1993)'
_computing_structure_solution 'SHELXS-86 (Sheldrick, 1990)'
_diffrn_ambient_temperature 173(2)
_diffrn_measurement_device 'Siemens P4'
_diffrn_measurement_method \w-scans
_diffrn_radiation_monochromator graphite
_diffrn_radiation_source 'fine-focus sealed tube'
_diffrn_radiation_type MoK\a
_diffrn_radiation_wavelength 0.71073
_diffrn_reflns_av_R_equivalents 0.0578
_diffrn_reflns_av_sigmaI/netI 0.0961
_diffrn_reflns_limit_h_max 12
_diffrn_reflns_limit_h_min -12
_diffrn_reflns_limit_k_max 15
_diffrn_reflns_limit_k_min -14
_diffrn_reflns_limit_l_max 18
_diffrn_reflns_limit_l_min -17
_diffrn_reflns_number 9128
_diffrn_reflns_theta_max 25.00
_diffrn_reflns_theta_min 3.17
_diffrn_standards_decay_% 0
_diffrn_standards_interval_count 247
_diffrn_standards_number 3
_exptl_absorpt_coefficient_mu 3.878
_exptl_absorpt_correction_T_max 0.923
_exptl_absorpt_correction_T_min 0.761
_exptl_absorpt_correction_type Psi-scans
_exptl_crystal_colour yellow
_exptl_crystal_density_diffrn 1.643
_exptl_crystal_description tablet
_exptl_crystal_F_000 964
_exptl_crystal_size_max 0.25
_exptl_crystal_size_mid 0.15
_exptl_crystal_size_min 0.06
_refine_diff_density_max 0.995
_refine_diff_density_min -0.699
_refine_diff_density_rms 0.109
_refine_ls_extinction_method none
_refine_ls_goodness_of_fit_all 0.843
_refine_ls_goodness_of_fit_obs 0.936
_refine_ls_hydrogen_treatment riding
_refine_ls_matrix_type full
_refine_ls_number_parameters 514
_refine_ls_number_reflns 6910
_refine_ls_number_restraints 481
_refine_ls_restrained_S_all 0.816
_refine_ls_restrained_S_obs 0.895
_refine_ls_R_factor_all 0.0640
_refine_ls_R_factor_obs 0.0379
_refine_ls_shift/esd_max -0.001
_refine_ls_shift/esd_mean 0.000
_refine_ls_structure_factor_coef Fsqd
_refine_ls_weighting_details 'w=1/[\s^2^(Fo^2^)+(0.0199P)^2^] where P=(Fo^2^+2Fc^2^)/3'
_refine_ls_weighting_scheme calc
_refine_ls_wR_factor_all 0.0627
_refine_ls_wR_factor_obs 0.0586
_reflns_number_observed 5046
_reflns_number_total 6910
_reflns_observed_criterion >2sigma(I)
_cod_data_source_file om9910322.cif
_cod_data_source_block menor
_cod_depositor_comments
;
The following automatic conversions were performed:

'_geom_bond_publ_flag' value 'Y' changed to 'y' according to
/home/saulius/struct/CIF-dictionaries/cif_core.dic dictionary named
'cif_core.dic' version 2.4.2 from 2011-04-26 (18
times).

'_geom_angle_publ_flag' value 'Y' changed to 'y' according
to /home/saulius/struct/CIF-dictionaries/cif_core.dic dictionary
named 'cif_core.dic' version 2.4.2 from 2011-04-26 (25 times).

Automatic conversion script
Id: cif_fix_values 1715 2011-07-08 13:25:40Z adriana 

The following automatic conversions were performed:

'_refine_ls_weighting_scheme' value 'calc
w=1/[\s^2^(Fo^2^)+(0.0199P)^2^] where P=(Fo^2^+2Fc^2^)/3' was changed
to 'calc'. New tag '_refine_ls_weighting_details' was created. The
value of the new tag was set to 'w=1/[\s^2^(Fo^2^)+(0.0199P)^2^]
where P=(Fo^2^+2Fc^2^)/3'.

Automatic conversion script
Id: cif_fix_values 3143 2015-03-26 13:38:13Z robertas 
;
_cod_original_sg_symbol_H-M P-1
_cod_database_code 4077723

loop_
_symmetry_equiv_pos_as_xyz
'x, y, z'
'-x, -y, -z'

loop_
_atom_site_aniso_label
_atom_site_aniso_U_11
_atom_site_aniso_U_22
_atom_site_aniso_U_33
_atom_site_aniso_U_23
_atom_site_aniso_U_13
_atom_site_aniso_U_12
Au 0.02961(12) 0.02932(13) 0.03177(13) -0.00472(9) -0.00745(9) -0.00491(9)
C1 0.039(3) 0.018(3) 0.031(4) 0.000(3) -0.015(3) 0.001(3)
C2 0.080(5) 0.027(4) 0.057(5) 0.000(3) -0.034(4) -0.001(3)
C3 0.023(3) 0.029(3) 0.028(3) -0.007(3) 0.006(2) -0.006(2)
C4 0.024(3) 0.033(3) 0.031(3) -0.004(3) 0.001(2) -0.003(2)
C5 0.037(3) 0.029(3) 0.036(4) -0.013(3) 0.004(2) -0.013(3)
C6 0.030(3) 0.039(3) 0.034(3) -0.013(3) -0.005(2) -0.010(3)
C7 0.032(3) 0.038(3) 0.032(3) -0.004(3) -0.004(3) -0.006(3)
C8 0.030(3) 0.026(3) 0.027(3) -0.009(2) 0.002(2) -0.007(2)
N1 0.041(3) 0.028(3) 0.037(3) -0.007(2) -0.001(2) -0.005(2)
O1 0.037(2) 0.042(3) 0.044(3) 0.001(2) -0.009(2) -0.0040(19)
O2 0.082(3) 0.029(3) 0.108(4) -0.003(3) -0.040(3) -0.020(2)
N2 0.052(3) 0.054(4) 0.043(3) -0.015(3) -0.011(3) -0.017(3)
O3 0.077(3) 0.054(3) 0.055(3) -0.002(3) -0.036(3) -0.013(3)
O4 0.075(3) 0.062(3) 0.057(3) -0.017(3) -0.018(3) -0.033(3)
N3 0.028(3) 0.030(3) 0.039(3) -0.004(2) -0.002(2) -0.009(2)
O5 0.088(3) 0.041(3) 0.046(3) -0.013(2) -0.002(3) -0.025(3)
O6 0.080(3) 0.042(3) 0.067(3) -0.010(2) 0.025(3) -0.024(3)
P1 0.0165(7) 0.0215(8) 0.0183(8) -0.0030(6) -0.0037(6) -0.0048(6)
P2 0.0181(7) 0.0215(8) 0.0232(8) -0.0017(6) -0.0024(6) -0.0054(6)
N4 0.021(2) 0.021(2) 0.025(3) -0.003(2) -0.0067(19) -0.0067(19)
C11 0.021(2) 0.014(3) 0.021(3) -0.001(2) -0.005(2) -0.008(2)
C12 0.024(3) 0.026(3) 0.023(3) -0.003(2) 0.005(2) -0.007(2)
C13 0.025(3) 0.030(3) 0.039(3) -0.001(3) -0.005(2) -0.003(2)
C14 0.032(3) 0.030(3) 0.039(3) 0.010(3) -0.023(3) -0.009(2)
C15 0.040(3) 0.035(3) 0.020(3) -0.002(3) -0.005(2) -0.016(3)
C16 0.029(3) 0.031(3) 0.020(3) -0.009(2) -0.003(2) -0.005(2)
C21 0.021(3) 0.021(3) 0.019(3) -0.002(2) -0.003(2) -0.006(2)
C22 0.027(3) 0.030(3) 0.019(3) -0.001(2) -0.009(2) 0.001(2)
C23 0.045(3) 0.030(3) 0.037(4) 0.000(3) -0.012(3) 0.011(3)
C24 0.063(4) 0.021(3) 0.050(4) -0.006(3) -0.005(3) -0.006(3)
C25 0.051(4) 0.032(3) 0.052(4) -0.014(3) -0.008(3) -0.021(3)
C26 0.026(3) 0.029(3) 0.039(4) -0.001(3) -0.008(3) -0.006(2)
C31 0.024(3) 0.020(3) 0.016(3) 0.004(2) -0.011(2) -0.001(2)
C32 0.032(3) 0.026(3) 0.028(3) -0.005(3) -0.005(2) -0.004(2)
C33 0.047(4) 0.033(4) 0.027(3) -0.011(3) -0.008(3) 0.002(3)
C34 0.039(3) 0.059(5) 0.018(3) -0.006(3) -0.002(3) 0.007(3)
C35 0.029(3) 0.064(5) 0.023(3) 0.002(3) 0.003(3) -0.007(3)
C36 0.028(3) 0.043(4) 0.026(3) -0.002(3) -0.004(2) -0.013(3)
C41 0.021(3) 0.018(3) 0.033(3) -0.001(2) 0.000(2) -0.011(2)
C42 0.023(3) 0.026(3) 0.037(3) 0.004(3) -0.005(2) -0.009(2)
C43 0.026(3) 0.037(4) 0.047(4) 0.018(3) -0.011(3) -0.013(3)
C44 0.021(3) 0.024(3) 0.075(5) 0.008(3) -0.005(3) 0.001(2)
C45 0.029(3) 0.028(3) 0.061(4) -0.010(3) 0.006(3) -0.003(3)
C46 0.026(3) 0.031(3) 0.036(3) -0.002(3) -0.001(2) -0.008(2)
C51 0.014(3) 0.033(3) 0.022(3) -0.003(2) -0.006(2) -0.005(2)
C52 0.016(3) 0.030(3) 0.028(3) 0.002(3) -0.005(2) -0.005(2)
C53 0.024(3) 0.039(3) 0.031(3) -0.009(3) -0.008(2) -0.004(2)
C54 0.030(3) 0.056(4) 0.021(3) -0.002(3) -0.003(2) -0.006(3)
C55 0.034(3) 0.041(4) 0.033(3) 0.008(3) 0.000(3) -0.014(3)
C56 0.029(3) 0.033(3) 0.038(4) -0.003(3) -0.002(3) -0.011(3)
C61 0.022(3) 0.029(3) 0.022(3) -0.003(2) -0.004(2) -0.008(2)
C62 0.019(3) 0.030(3) 0.040(3) -0.005(3) -0.001(2) -0.011(2)
C63 0.025(3) 0.035(3) 0.041(4) -0.015(3) 0.000(2) -0.016(3)
C64 0.028(3) 0.047(4) 0.027(3) -0.014(3) -0.003(2) -0.020(3)
C65 0.024(3) 0.036(3) 0.033(3) 0.004(3) -0.010(2) -0.008(3)
C66 0.028(3) 0.029(3) 0.028(3) 0.001(2) -0.006(2) -0.012(2)

loop_
_atom_site_label
_atom_site_type_symbol
_atom_site_fract_x
_atom_site_fract_y
_atom_site_fract_z
_atom_site_U_iso_or_equiv
_atom_site_thermal_displace_type
_atom_site_occupancy
_atom_site_calc_flag
_atom_site_refinement_flags
Au Au 0.02336(2) 0.55911(2) 0.269544(18) 0.03010(7) Uani 1 d .
C1 C -0.0550(5) 0.5360(4) 0.1635(4) 0.0300(14) Uani 1 d U
C2 C -0.0925(7) 0.5178(5) 0.1021(5) 0.0548(19) Uani 1 d U
H2 H -0.1235 0.5028 0.0512 0.066 Uiso 1 calc R
C3 C 0.1172(5) 0.5776(4) 0.3718(4) 0.0276(13) Uani 1 d U
C4 C 0.1372(5) 0.6739(4) 0.3893(4) 0.0301(13) Uani 1 d U
C5 C 0.2212(5) 0.6840(4) 0.4479(4) 0.0329(13) Uani 1 d U
H5 H 0.2357 0.7514 0.4527 0.040 Uiso 1 calc R
C6 C 0.2830(5) 0.5931(5) 0.4989(4) 0.0330(13) Uani 1 d U
C7 C 0.2602(5) 0.4951(5) 0.4933(4) 0.0347(13) Uani 1 d U
H7 H 0.2966 0.4331 0.5317 0.042 Uiso 1 calc R
C8 C 0.1818(5) 0.4918(4) 0.4290(4) 0.0277(12) Uani 1 d U
N1 N 0.0632(5) 0.7767(4) 0.3438(3) 0.0361(12) Uani 1 d U
O1 O -0.0405(4) 0.7805(3) 0.3157(3) 0.0425(10) Uani 1 d U
O2 O 0.1115(5) 0.8532(3) 0.3377(3) 0.0695(15) Uani 1 d U
N2 N 0.3763(5) 0.6009(5) 0.5595(4) 0.0470(13) Uani 1 d U
O3 O 0.4219(5) 0.5199(4) 0.6078(3) 0.0597(13) Uani 1 d U
O4 O 0.4012(4) 0.6872(4) 0.5571(3) 0.0594(13) Uani 1 d U
N3 N 0.1679(4) 0.3835(4) 0.4236(3) 0.0323(11) Uani 1 d U
O5 O 0.1949(5) 0.3498(3) 0.3512(3) 0.0563(12) Uani 1 d U
O6 O 0.1317(5) 0.3313(3) 0.4924(3) 0.0646(14) Uani 1 d U
P1 P 0.49126(12) 0.04638(11) 0.23342(9) 0.0185(3) Uani 1 d U
P2 P 0.68935(12) 0.17595(11) 0.16701(9) 0.0209(3) Uani 1 d U
N4 N 0.6320(4) 0.0752(3) 0.2103(3) 0.0214(10) Uani 1 d U
C11 C 0.3726(4) 0.1203(4) 0.1583(3) 0.0180(11) Uani 1 d DU
C12 C 0.2578(5) 0.1926(4) 0.1869(3) 0.0253(12) Uani 1 d DU
H12 H 0.2351 0.2001 0.2490 0.030 Uiso 1 calc R
C13 C 0.1761(5) 0.2540(4) 0.1251(4) 0.0319(13) Uani 1 d DU
H13 H 0.0980 0.3044 0.1449 0.038 Uiso 1 calc R
C14 C 0.2078(5) 0.2423(4) 0.0345(4) 0.0332(13) Uani 1 d DU
H14 H 0.1512 0.2837 -0.0079 0.040 Uiso 1 calc R
C15 C 0.3231(5) 0.1697(4) 0.0065(4) 0.0300(13) Uani 1 d DU
H15 H 0.3459 0.1622 -0.0557 0.036 Uiso 1 calc R
C16 C 0.4043(5) 0.1086(4) 0.0671(3) 0.0265(12) Uani 1 d DU
H16 H 0.4822 0.0583 0.0472 0.032 Uiso 1 calc R
C21 C 0.5150(4) -0.0924(4) 0.2251(3) 0.0201(11) Uani 1 d DU
C22 C 0.6358(5) -0.1631(4) 0.2463(3) 0.0262(12) Uani 1 d DU
H22 H 0.7051 -0.1365 0.2611 0.031 Uiso 1 calc R
C23 C 0.6535(6) -0.2714(4) 0.2456(4) 0.0407(15) Uani 1 d DU
H23 H 0.7349 -0.3187 0.2603 0.049 Uiso 1 calc R
C24 C 0.5541(6) -0.3109(5) 0.2240(4) 0.0454(16) Uani 1 d DU
H24 H 0.5666 -0.3852 0.2240 0.054 Uiso 1 calc R
C25 C 0.4358(6) -0.2422(4) 0.2020(4) 0.0419(15) Uani 1 d DU
H25 H 0.3677 -0.2697 0.1865 0.050 Uiso 1 calc R
C26 C 0.4159(5) -0.1340(4) 0.2025(4) 0.0315(13) Uani 1 d DU
H26 H 0.3342 -0.0876 0.1873 0.038 Uiso 1 calc R
C31 C 0.4180(5) 0.0632(4) 0.3478(3) 0.0208(12) Uani 1 d DU
C32 C 0.4631(5) 0.1239(4) 0.3972(3) 0.0290(13) Uani 1 d DU
H32 H 0.5343 0.1564 0.3713 0.035 Uiso 1 calc R
C33 C 0.4047(5) 0.1372(4) 0.4842(4) 0.0368(14) Uani 1 d DU
H33 H 0.4361 0.1787 0.5179 0.044 Uiso 1 calc R
C34 C 0.3019(5) 0.0910(5) 0.5218(4) 0.0422(16) Uani 1 d DU
H34 H 0.2611 0.1014 0.5813 0.051 Uiso 1 calc R
C35 C 0.2571(6) 0.0292(5) 0.4736(4) 0.0413(16) Uani 1 d DU
H35 H 0.1871 -0.0042 0.5006 0.050 Uiso 1 calc R
C36 C 0.3141(5) 0.0159(4) 0.3863(3) 0.0317(13) Uani 1 d DU
H36 H 0.2822 -0.0255 0.3528 0.038 Uiso 1 calc R
C41 C 0.5652(5) 0.2993(4) 0.1471(3) 0.0237(12) Uani 1 d DU
C42 C 0.5175(5) 0.3287(4) 0.0637(4) 0.0293(13) Uani 1 d DU
H42 H 0.5579 0.2890 0.0154 0.035 Uiso 1 calc R
C43 C 0.4119(5) 0.4153(4) 0.0514(4) 0.0373(15) Uani 1 d DU
H43 H 0.3782 0.4341 -0.0052 0.045 Uiso 1 calc R
C44 C 0.3548(5) 0.4747(4) 0.1206(4) 0.0428(15) Uani 1 d DU
H44 H 0.2825 0.5346 0.1116 0.051 Uiso 1 calc R
C45 C 0.4030(5) 0.4469(4) 0.2033(4) 0.0406(15) Uani 1 d DU
H45 H 0.3646 0.4884 0.2508 0.049 Uiso 1 calc R
C46 C 0.5070(5) 0.3586(4) 0.2167(4) 0.0311(13) Uani 1 d DU
H46 H 0.5385 0.3386 0.2739 0.037 Uiso 1 calc R
C51 C 0.7852(4) 0.1519(4) 0.0597(3) 0.0229(12) Uani 1 d DU
C52 C 0.7921(4) 0.0586(4) 0.0251(3) 0.0252(12) Uani 1 d DU
H52 H 0.7481 0.0068 0.0587 0.030 Uiso 1 calc R
C53 C 0.8635(5) 0.0411(4) -0.0589(3) 0.0309(13) Uani 1 d DU
H53 H 0.8681 -0.0225 -0.0827 0.037 Uiso 1 calc R
C54 C 0.9278(5) 0.1163(4) -0.1075(4) 0.0364(14) Uani 1 d DU
H54 H 0.9761 0.1046 -0.1650 0.044 Uiso 1 calc R
C55 C 0.9221(5) 0.2079(5) -0.0730(4) 0.0371(14) Uani 1 d DU
H55 H 0.9669 0.2591 -0.1069 0.045 Uiso 1 calc R
C56 C 0.8522(5) 0.2266(4) 0.0102(4) 0.0333(13) Uani 1 d DU
H56 H 0.8496 0.2900 0.0338 0.040 Uiso 1 calc R
C61 C 0.7993(5) 0.1923(4) 0.2412(3) 0.0235(12) Uani 1 d DU
C62 C 0.8229(4) 0.2902(4) 0.2481(3) 0.0287(13) Uani 1 d DU
H62 H 0.7798 0.3527 0.2131 0.034 Uiso 1 calc R
C63 C 0.9095(5) 0.2962(4) 0.3062(4) 0.0313(13) Uani 1 d DU
H63 H 0.9249 0.3632 0.3114 0.038 Uiso 1 calc R
C64 C 0.9738(5) 0.2054(4) 0.3568(3) 0.0311(13) Uani 1 d DU
H64 H 1.0321 0.2102 0.3972 0.037 Uiso 1 calc R
C65 C 0.9531(5) 0.1083(4) 0.3485(3) 0.0314(13) Uani 1 d DU
H65 H 0.9986 0.0458 0.3823 0.038 Uiso 1 calc R
C66 C 0.8665(5) 0.1014(4) 0.2914(3) 0.0276(12) Uani 1 d DU
H66 H 0.8525 0.0339 0.2861 0.033 Uiso 1 calc R

loop_
_atom_type_symbol
_atom_type_description
_atom_type_scat_dispersion_real
_atom_type_scat_dispersion_imag
_atom_type_scat_source
C C 0.0033 0.0016 'International Tables Vol C Tables 4.2.6.8 and 6.1.1.4'
H H 0.0000 0.0000 'International Tables Vol C Tables 4.2.6.8 and 6.1.1.4'
N N 0.0061 0.0033 'International Tables Vol C Tables 4.2.6.8 and 6.1.1.4'
O O 0.0106 0.0060 'International Tables Vol C Tables 4.2.6.8 and 6.1.1.4'
P P 0.1023 0.0942 'International Tables Vol C Tables 4.2.6.8 and 6.1.1.4'
Au Au -2.0133 8.8022 'International Tables Vol C Tables 4.2.6.8 and 6.1.1.4'

loop_
_geom_angle_atom_site_label_1
_geom_angle_atom_site_label_2
_geom_angle_atom_site_label_3
_geom_angle
_geom_angle_publ_flag
C1 Au C3 175.5(2) y
C2 C1 Au 175.6(5) y
C8 C3 C4 111.0(5) y
C8 C3 Au 122.8(4) y
C4 C3 Au 125.9(4) y
C5 C4 C3 125.6(5) y
C5 C4 N1 114.6(5) y
C3 C4 N1 119.8(5) y
C6 C5 C4 117.8(5) y
C5 C6 C7 121.2(5) y
C5 C6 N2 119.0(5) y
C7 C6 N2 119.7(5) y
C8 C7 C6 116.7(5) y
C7 C8 C3 127.1(5) y
C7 C8 N3 113.7(5) y
C3 C8 N3 119.2(5) y
O1 N1 O2 123.6(5) y
O1 N1 C4 119.4(5) y
O2 N1 C4 117.0(5) y
O4 N2 O3 125.7(5) y
O4 N2 C6 117.4(5) y
O3 N2 C6 116.9(5) y
O6 N3 O5 122.7(5) y
O6 N3 C8 118.2(5) y
O5 N3 C8 119.2(5) y
N4 P1 C21 108.1(2) ?
N4 P1 C11 113.5(2) ?
C21 P1 C11 107.8(2) ?
N4 P1 C31 112.5(2) ?
C21 P1 C31 105.8(2) ?
C11 P1 C31 108.7(2) ?
N4 P2 C51 109.6(2) ?
N4 P2 C61 107.5(2) ?
C51 P2 C61 108.4(2) ?
N4 P2 C41 115.4(2) ?
C51 P2 C41 106.6(2) ?
C61 P2 C41 109.3(2) ?
P1 N4 P2 137.6(3) ?
C12 C11 C16 119.6(5) ?
C12 C11 P1 122.5(4) ?
C16 C11 P1 117.7(3) ?
C13 C12 C11 120.1(5) ?
C12 C13 C14 120.1(5) ?
C13 C14 C15 119.3(5) ?
C16 C15 C14 120.9(5) ?
C15 C16 C11 119.9(5) ?
C26 C21 C22 118.5(5) ?
C26 C21 P1 122.5(4) ?
C22 C21 P1 119.0(4) ?
C23 C22 C21 120.1(5) ?
C24 C23 C22 120.5(5) ?
C23 C24 C25 119.9(5) ?
C26 C25 C24 120.6(5) ?
C25 C26 C21 120.4(5) ?
C32 C31 C36 119.6(5) ?
C32 C31 P1 120.9(4) ?
C36 C31 P1 119.6(4) ?
C33 C32 C31 120.1(5) ?
C34 C33 C32 120.2(5) ?
C33 C34 C35 120.2(5) ?
C34 C35 C36 120.1(5) ?
C35 C36 C31 119.7(5) ?
C46 C41 C42 119.4(5) ?
C46 C41 P2 120.6(4) ?
C42 C41 P2 119.6(4) ?
C43 C42 C41 120.0(5) ?
C44 C43 C42 120.3(5) ?
C43 C44 C45 120.0(5) ?
C46 C45 C44 119.9(5) ?
C41 C46 C45 120.3(5) ?
C52 C51 C56 119.5(5) ?
C52 C51 P2 120.0(4) ?
C56 C51 P2 120.6(4) ?
C51 C52 C53 120.0(5) ?
C54 C53 C52 119.9(5) ?
C55 C54 C53 120.2(5) ?
C54 C55 C56 120.8(5) ?
C55 C56 C51 119.6(5) ?
C62 C61 C66 119.1(5) ?
C62 C61 P2 123.1(4) ?
C66 C61 P2 117.7(4) ?
C63 C62 C61 119.7(5) ?
C62 C63 C64 120.5(5) ?
C65 C64 C63 119.9(5) ?
C64 C65 C66 120.2(5) ?
C65 C66 C61 120.5(5) ?

loop_
_geom_bond_atom_site_label_1
_geom_bond_atom_site_label_2
_geom_bond_distance
_geom_bond_publ_flag
Au C1 2.0148(56) y
Au C3 2.0392(54) y
C1 C2 1.1469(73) y
C3 C8 1.3979(71) y
C3 C4 1.4035(70) y
C4 C5 1.3873(68) y
C4 N1 1.4915(67) y
C5 C6 1.3783(74) y
C6 C7 1.3837(72) y
C6 N2 1.4743(66) y
C7 C8 1.3815(69) y
C8 N3 1.4806(63) y
N1 O1 1.2118(54) y
N1 O2 1.2166(54) y
N2 O4 1.2180(59) y
N2 O3 1.2212(61) y
N3 O6 1.2123(55) y
N3 O5 1.2156(53) y
P1 N4 1.5805(40) ?
P1 C21 1.7961(48) ?
P1 C11 1.8023(47) ?
P1 C31 1.8062(50) ?
P2 N4 1.5901(41) ?
P2 C51 1.7996(50) ?
P2 C61 1.8034(48) ?
P2 C41 1.8120(50) ?
C11 C12 1.3832(58) ?
C11 C16 1.3943(59) ?
C12 C13 1.3824(64) ?
C13 C14 1.3858(65) ?
C14 C15 1.3864(65) ?
C15 C16 1.3663(64) ?
C21 C26 1.3962(60) ?
C21 C22 1.4100(58) ?
C22 C23 1.3859(66) ?
C23 C24 1.3764(70) ?
C24 C25 1.3824(69) ?
C25 C26 1.3818(65) ?
C31 C32 1.3839(60) ?
C31 C36 1.3873(62) ?
C32 C33 1.3807(63) ?
C33 C34 1.3663(70) ?
C34 C35 1.3798(71) ?
C35 C36 1.3827(66) ?
C41 C46 1.3820(61) ?
C41 C42 1.3931(63) ?
C42 C43 1.3784(65) ?
C43 C44 1.3767(69) ?
C44 C45 1.3849(70) ?
C45 C46 1.3836(65) ?
C51 C52 1.3901(62) ?
C51 C56 1.3971(63) ?
C52 C53 1.3914(63) ?
C53 C54 1.3805(66) ?
C54 C55 1.3711(66) ?
C55 C56 1.3803(66) ?
C61 C62 1.3901(60) ?
C61 C66 1.3922(61) ?
C62 C63 1.3838(62) ?
C63 C64 1.3837(66) ?
C64 C65 1.3727(63) ?
C65 C66 1.3771(61) ?
